data_7207526
loop_
_publ_author_name
'Li, Ye-Xin'
'Jia, Jiong'
'Tao, Xu-Tang'

_publ_section_title
;
 Intramolecular H&#x22EF;H steric hindrance modulated aggregate packing
 and optoelectronic properties in 1-naphthyl, 9-anthryl end-capped
 styrylarylene derivatives
;
_journal_issue 8
_journal_name_full CrystEngComm
_journal_page_first 2843
_journal_paper_doi 10.1039/c2ce06190b
_journal_volume 14
_journal_year 2012
_chemical_formula_sum 'C30 H22'
_chemical_formula_weight 382.48
_chemical_name_systematic
;
?
;
_space_group_crystal_system triclinic
_space_group_IT_number 2
_space_group_name_Hall '-P 1'
_space_group_name_H-M_alt 'P -1'
_symmetry_space_group_name_Hall '-P 1'
_symmetry_space_group_name_H-M 'P -1'
_atom_sites_solution_hydrogens geom
_atom_sites_solution_primary direct
_atom_sites_solution_secondary difmap
_audit_creation_date
;
'Tue Dec 07 01:32:29 2010'
;
_audit_creation_method
;
CrysAlisPro, Oxford Diffraction Ltd.,
Version 1.171.34.40 (release 27-08-2010 CrysAlis171 .NET)
(compiled Aug 27 2010,11:50:40)
;
_cell_angle_alpha 89.627(7)
_cell_angle_beta 89.836(7)
_cell_angle_gamma 85.628(7)
_cell_formula_units_Z 4
_cell_length_a 7.3324(7)
_cell_length_b 7.3383(7)
_cell_length_c 37.984(3)
_cell_measurement_reflns_used 4140
_cell_measurement_temperature 293(2)
_cell_measurement_theta_max 73.7505
_cell_measurement_theta_min 4.1045
_cell_volume 2037.8(3)
_computing_cell_refinement
;
CrysAlisPro, Oxford Diffraction Ltd.,
Version 1.171.34.40 (release 27-08-2010 CrysAlis171 .NET)
(compiled Aug 27 2010,11:50:40)
;
_computing_data_collection
;
CrysAlisPro, Oxford Diffraction Ltd.,
Version 1.171.34.40 (release 27-08-2010 CrysAlis171 .NET)
(compiled Aug 27 2010,11:50:40)
;
_computing_data_reduction
;
CrysAlisPro, Oxford Diffraction Ltd.,
Version 1.171.34.40 (release 27-08-2010 CrysAlis171 .NET)
(compiled Aug 27 2010,11:50:40)
;
_computing_molecular_graphics
;
O. V. Dolomanov, L. J. Bourhis, R. J. Gildea, J. A. K. Howard and H. Puschmann,
OLEX2: a complete structure solution, refinement and analysis program.
J. Appl. Cryst. (2009). 42, 339-341.
;
_computing_publication_material
;
O. V. Dolomanov, L. J. Bourhis, R. J. Gildea, J. A. K. Howard and H. Puschmann,
OLEX2: a complete structure solution, refinement and analysis program.
J. Appl. Cryst. (2009). 42, 339-341.
;
_computing_structure_refinement 'SHELXL-97 (Sheldrick, 1997)'
_computing_structure_solution 'SHELXS-97 (Sheldrick, 1990)'
_diffrn_ambient_temperature 293.0
_diffrn_detector_area_resol_mean 16.0355
_diffrn_measured_fraction_theta_full 0.613
_diffrn_measured_fraction_theta_max 0.613
_diffrn_measurement_details
;
1 omega -27.00 5.00 1.0000 35.0000
omega____ theta____ kappa____ phi______ frames
- 37.6153 -37.0000 37.0000 32

2 omega -75.00 -43.00 1.0000 35.0000
omega____ theta____ kappa____ phi______ frames
- -42.5000 -25.0000 150.0000 32

3 omega -112.00 -24.00 1.0000 35.0000
omega____ theta____ kappa____ phi______ frames
- -42.5000 -50.0000 -90.0000 88

4 omega -111.00 -81.00 1.0000 35.0000
omega____ theta____ kappa____ phi______ frames
- -42.5000 -25.0000 150.0000 30

5 omega 95.00 121.00 1.0000 35.0000
omega____ theta____ kappa____ phi______ frames
- 107.3294 -50.0000 -60.0000 26

6 omega 89.00 129.00 1.0000 35.0000
omega____ theta____ kappa____ phi______ frames
- 107.3294 -50.0000 150.0000 40

7 omega 87.00 122.00 1.0000 35.0000
omega____ theta____ kappa____ phi______ frames
- 107.3294 -50.0000 -90.0000 35

8 omega 145.00 173.00 1.0000 35.0000
omega____ theta____ kappa____ phi______ frames
- 107.3294 111.0000 90.0000 28

9 omega 83.00 141.00 1.0000 35.0000
omega____ theta____ kappa____ phi______ frames
- 107.3294 -25.0000 0.0000 58

10 omega 88.00 114.00 1.0000 35.0000
omega____ theta____ kappa____ phi______ frames
- 107.3294 -50.0000 60.0000 26

11 omega 106.00 140.00 1.0000 35.0000
omega____ theta____ kappa____ phi______ frames
- 107.3294 111.0000 90.0000 34

12 omega 98.00 125.00 1.0000 35.0000
omega____ theta____ kappa____ phi______ frames
- 107.3294 -50.0000 -30.0000 27

13 omega 93.00 119.00 1.0000 35.0000
omega____ theta____ kappa____ phi______ frames
- 107.3294 -50.0000 -180.0000 26

14 omega -33.00 68.00 1.0000 35.0000
omega____ theta____ kappa____ phi______ frames
- 37.6153 -77.0000 -150.0000 101

15 omega 82.00 125.00 1.0000 35.0000
omega____ theta____ kappa____ phi______ frames
- 107.3294 37.0000 12.0000 43
;
_diffrn_measurement_device_type 'Xcalibur, Eos, Gemini'
_diffrn_measurement_method '\w scans'
_diffrn_orient_matrix_UB_11 0.1598601000
_diffrn_orient_matrix_UB_12 0.0967275000
_diffrn_orient_matrix_UB_13 0.0157773000
_diffrn_orient_matrix_UB_21 -0.1066692000
_diffrn_orient_matrix_UB_22 0.0267262000
_diffrn_orient_matrix_UB_23 0.0348162000
_diffrn_orient_matrix_UB_31 0.0864090000
_diffrn_orient_matrix_UB_32 -0.1850974000
_diffrn_orient_matrix_UB_33 0.0135631000
_diffrn_radiation_monochromator graphite
_diffrn_radiation_source 'Enhance (Cu) X-ray Source'
_diffrn_radiation_type 'Cu K\a'
_diffrn_radiation_wavelength 1.5418
_diffrn_reflns_av_R_equivalents 0.0261
_diffrn_reflns_av_unetI/netI 0.4081
_diffrn_reflns_limit_h_max 11
_diffrn_reflns_limit_h_min -10
_diffrn_reflns_limit_k_max 12
_diffrn_reflns_limit_k_min -13
_diffrn_reflns_limit_l_max 46
_diffrn_reflns_limit_l_min -35
_diffrn_reflns_number 11074
_diffrn_reflns_theta_full 63.69
_diffrn_reflns_theta_max 63.69
_diffrn_reflns_theta_min 4.1045
_exptl_absorpt_coefficient_mu 0.532
_exptl_absorpt_correction_T_max 1.00000
_exptl_absorpt_correction_T_min 0.39121
_exptl_absorpt_correction_type multi-scan
_exptl_absorpt_process_details
;
CrysAlisPro, Oxford Diffraction Ltd.,
Version 1.171.34.40 (release 27-08-2010 CrysAlis171 .NET)
(compiled Aug 27 2010,11:50:40)
Empirical absorption correction using spherical harmonics,
implemented in SCALE3 ABSPACK scaling algorithm.
;
_exptl_crystal_colour yellow
_exptl_crystal_density_diffrn 1.247
_exptl_crystal_density_method 'not measured'
_exptl_crystal_description plate
_exptl_crystal_F_000 808
_exptl_crystal_size_max 0.15
_exptl_crystal_size_mid 0.14
_exptl_crystal_size_min 0.06
_refine_diff_density_max 0.270
_refine_diff_density_min -0.279
_refine_diff_density_rms 0.063
_refine_ls_extinction_coef 0.0033(9)
_refine_ls_extinction_expression Fc^*^=kFc[1+0.001xFc^2^\l^3^/sin(2\q)]^-1/4^
_refine_ls_extinction_method SHELXL
_refine_ls_goodness_of_fit_ref 1.081
_refine_ls_hydrogen_treatment constr
_refine_ls_matrix_type full
_refine_ls_number_parameters 542
_refine_ls_number_reflns 4140
_refine_ls_number_restraints 0
_refine_ls_restrained_S_all 1.081
_refine_ls_R_factor_all 0.1443
_refine_ls_R_factor_gt 0.0995
_refine_ls_shift/su_max 0.001
_refine_ls_shift/su_mean 0.000
_refine_ls_structure_factor_coef Fsqd
_refine_ls_weighting_details 'calc w=1/[\s^2^(Fo^2^)+(0.2000P)^2^+0.0000P] where P=(Fo^2^+2Fc^2^)/3'
_refine_ls_weighting_scheme calc
_refine_ls_wR_factor_gt 0.2777
_refine_ls_wR_factor_ref 0.3610
_reflns_number_gt 2138
_reflns_number_total 4140
_reflns_threshold_expression >2sigma(I)
_cod_data_source_file c2ce06190b.txt
_cod_data_source_block 101206c_lyx_3_38
_cod_database_code 7207526
_chemical_oxdiff_formula 'C H'
_reflns_odcompleteness_completeness 59.90
_reflns_odcompleteness_iscentric 1
_reflns_odcompleteness_theta 66.97

loop_
_space_group_symop_id
_space_group_symop_operation_xyz
1 'x, y, z'
2 '-x, -y, -z'

loop_
_atom_site_label
_atom_site_type_symbol
_atom_site_fract_x
_atom_site_fract_y
_atom_site_fract_z
_atom_site_U_iso_or_equiv
_atom_site_adp_type
_atom_site_occupancy
_atom_site_symmetry_multiplicity
_atom_site_calc_flag
_atom_site_refinement_flags
C28 C 0.6258(8) 0.5390(9) 0.02652(15) 0.0586(18) Uani 1 1 d .
C20 C 0.8723(7) 0.5628(9) 0.14812(17) 0.0593(18) Uani 1 1 d .
C21 C 1.0071(9) 0.6245(10) 0.17174(18) 0.0686(19) Uani 1 1 d .
C25 C 0.9163(8) 0.5623(9) 0.11103(17) 0.0625(18) Uani 1 1 d .
C30 C 0.6540(8) 0.5854(9) -0.00841(16) 0.066(2) Uani 1 1 d .
H30 H 0.7577 0.6442 -0.0145 0.079 Uiso 1 1 calc R
C5 C 0.3792(8) 1.1029(9) 0.14619(17) 0.0618(19) Uani 1 1 d .
C12 C 0.2767(9) 0.9933(10) 0.05404(16) 0.071(2) Uani 1 1 d .
H12 H 0.3794 0.9134 0.0502 0.085 Uiso 1 1 calc R
C27 C 0.7640(8) 0.5799(10) 0.05315(16) 0.0649(19) Uani 1 1 d .
H27 H 0.8519 0.6580 0.0463 0.078 Uiso 1 1 calc R
C11 C 0.2731(8) 1.0920(10) 0.08307(17) 0.071(2) Uani 1 1 d .
H11 H 0.1726 1.1746 0.0870 0.086 Uiso 1 1 calc R
C4 C 0.2012(9) 1.1564(10) 0.15918(17) 0.069(2) Uani 1 1 d .
H4 H 0.1060 1.1793 0.1433 0.083 Uiso 1 1 calc R
C24 C 1.0857(9) 0.5999(10) 0.10010(18) 0.073(2) Uani 1 1 d .
H24 H 1.1149 0.5883 0.0763 0.087 Uiso 1 1 calc R
C13 C 0.1306(8) 0.9995(10) 0.02703(17) 0.069(2) Uani 1 1 d .
C19 C 0.7052(9) 0.5239(10) 0.16259(18) 0.073(2) Uani 1 1 d .
H19 H 0.6147 0.4861 0.1478 0.088 Uiso 1 1 calc R
C10 C 0.4211(9) 1.0774(9) 0.10956(17) 0.0639(19) Uani 1 1 d .
C26 C 0.7737(8) 0.5157(10) 0.08567(16) 0.0626(18) Uani 1 1 d .
H26 H 0.6871 0.4374 0.0931 0.075 Uiso 1 1 calc R
C22 C 1.1800(9) 0.6674(11) 0.1585(2) 0.082(2) Uani 1 1 d .
H22 H 1.2685 0.7040 0.1739 0.098 Uiso 1 1 calc R
C23 C 1.2173(9) 0.6553(11) 0.12321(19) 0.077(2) Uani 1 1 d .
H23 H 1.3307 0.6841 0.1147 0.092 Uiso 1 1 calc R
C15 C 0.1659(9) 0.9010(10) -0.00353(16) 0.072(2) Uani 1 1 d .
H15 H 0.2776 0.8336 -0.0063 0.087 Uiso 1 1 calc R
C14 C -0.0357(9) 1.0978(10) 0.03001(17) 0.0673(19) Uani 1 1 d .
H14 H -0.0617 1.1654 0.0503 0.081 Uiso 1 1 calc R
C29 C 0.4694(9) 0.4541(10) 0.03443(17) 0.072(2) Uani 1 1 d .
H29 H 0.4459 0.4227 0.0577 0.086 Uiso 1 1 calc R
C6 C 0.5203(9) 1.0736(10) 0.17106(18) 0.069(2) Uani 1 1 d .
C9 C 0.5992(9) 1.0328(10) 0.09962(19) 0.078(2) Uani 1 1 d .
H9 H 0.6273 1.0206 0.0758 0.093 Uiso 1 1 calc R
C7 C 0.7022(9) 1.0219(10) 0.1594(2) 0.080(2) Uani 1 1 d .
H7 H 0.7948 0.9995 0.1759 0.096 Uiso 1 1 calc R
C18 C 0.6692(10) 0.5393(11) 0.19781(19) 0.081(2) Uani 1 1 d .
H18 H 0.5564 0.5102 0.2066 0.097 Uiso 1 1 calc R
C16 C 0.9604(10) 0.6395(11) 0.20825(18) 0.082(2) Uani 1 1 d .
H16 H 1.0458 0.6796 0.2239 0.099 Uiso 1 1 calc R
C3 C 0.1663(11) 1.1749(11) 0.19391(17) 0.082(2) Uani 1 1 d .
H3 H 0.0482 1.2093 0.2016 0.098 Uiso 1 1 calc R
C8 C 0.7413(10) 1.0050(11) 0.1249(2) 0.088(3) Uani 1 1 d .
H8 H 0.8610 0.9753 0.1175 0.106 Uiso 1 1 calc R
C17 C 0.7987(10) 0.5977(11) 0.22044(19) 0.084(2) Uani 1 1 d .
H17 H 0.7729 0.6079 0.2444 0.101 Uiso 1 1 calc R
C2 C 0.3063(12) 1.1427(12) 0.2182(2) 0.091(3) Uani 1 1 d .
H2 H 0.2813 1.1579 0.2421 0.109 Uiso 1 1 calc R
C1 C 0.4785(11) 1.0893(12) 0.20770(19) 0.087(2) Uani 1 1 d .
H1 H 0.5697 1.0630 0.2243 0.105 Uiso 1 1 calc R
C58 C 0.9591(8) 0.3731(10) 0.47313(16) 0.0607(18) Uani 1 1 d .
C52 C 0.9423(7) 0.0768(10) 0.38948(17) 0.0569(18) Uani 1 1 d .
C57 C 0.9220(8) 0.2367(10) 0.44749(16) 0.065(2) Uani 1 1 d .
H57 H 0.8448 0.1491 0.4549 0.079 Uiso 1 1 calc R
C50 C 0.8773(8) -0.0241(12) 0.33001(19) 0.070(2) Uani 1 1 d .
C51 C 0.9360(7) 0.1146(10) 0.35274(18) 0.0614(19) Uani 1 1 d .
C56 C 0.9847(8) 0.2200(10) 0.41434(16) 0.065(2) Uani 1 1 d .
H56 H 1.0618 0.3067 0.4064 0.078 Uiso 1 1 calc R
C46 C 0.9755(8) 0.2815(11) 0.33780(17) 0.069(2) Uani 1 1 d .
H46 H 1.0132 0.3724 0.3525 0.083 Uiso 1 1 calc R
C54 C 0.8504(9) -0.2300(11) 0.3783(2) 0.076(2) Uani 1 1 d .
H54 H 0.8231 -0.3436 0.3870 0.091 Uiso 1 1 calc R
C47 C 0.9609(9) 0.3164(12) 0.30280(19) 0.080(2) Uani 1 1 d .
H47 H 0.9927 0.4274 0.2936 0.097 Uiso 1 1 calc R
C60 C 0.9141(8) 0.3496(10) 0.50847(16) 0.0641(19) Uani 1 1 d .
H60 H 0.8570 0.2454 0.5149 0.077 Uiso 1 1 calc R
C55 C 0.8404(8) -0.1907(12) 0.34369(19) 0.072(2) Uani 1 1 d .
H55 H 0.8070 -0.2806 0.3284 0.086 Uiso 1 1 calc R
C59 C 1.0510(8) 0.5298(10) 0.46596(18) 0.0661(19) Uani 1 1 d .
H59 H 1.0892 0.5517 0.4431 0.079 Uiso 1 1 calc R
C53 C 0.9038(8) -0.0920(10) 0.40110(18) 0.070(2) Uani 1 1 d .
H53 H 0.9131 -0.1176 0.4251 0.084 Uiso 1 1 calc R
C49 C 0.8584(9) 0.0212(13) 0.29349(18) 0.077(2) Uani 1 1 d .
H49 H 0.8175 -0.0655 0.2782 0.092 Uiso 1 1 calc R
C48 C 0.8969(10) 0.1819(13) 0.28054(19) 0.087(3) Uani 1 1 d .
H48 H 0.8816 0.2063 0.2566 0.105 Uiso 1 1 calc R
C43 C 0.5006(8) 0.8721(10) 0.47268(16) 0.0603(18) Uani 1 1 d .
C40 C 0.4207(8) 0.5813(11) 0.38946(18) 0.0619(19) Uani 1 1 d .
C36 C 0.4290(8) 0.4802(12) 0.3283(2) 0.068(2) Uani 1 1 d .
C35 C 0.3995(7) 0.6216(10) 0.35333(18) 0.060(2) Uani 1 1 d .
C42 C 0.5069(8) 0.7287(10) 0.44577(17) 0.067(2) Uani 1 1 d .
H42 H 0.5880 0.6270 0.4498 0.080 Uiso 1 1 calc R
C34 C 0.3486(9) 0.7969(12) 0.34053(17) 0.072(2) Uani 1 1 d .
H34 H 0.3246 0.8918 0.3564 0.087 Uiso 1 1 calc R
C45 C 0.4008(9) 1.0401(10) 0.46969(19) 0.073(2) Uani 1 1 d .
H45 H 0.3337 1.0681 0.4494 0.088 Uiso 1 1 calc R
C41 C 0.4072(8) 0.7284(10) 0.41572(17) 0.070(2) Uani 1 1 d .
H41 H 0.3244 0.8284 0.4114 0.083 Uiso 1 1 calc R
C39 C 0.4672(8) 0.4017(11) 0.3994(2) 0.071(2) Uani 1 1 d .
H39 H 0.4804 0.3739 0.4233 0.085 Uiso 1 1 calc R
C37 C 0.4800(9) 0.3024(13) 0.3406(2) 0.080(2) Uani 1 1 d .
H37 H 0.5043 0.2094 0.3243 0.096 Uiso 1 1 calc R
C44 C 0.5997(8) 0.8334(10) 0.50336(19) 0.071(2) Uani 1 1 d .
H44 H 0.6671 0.7215 0.5058 0.085 Uiso 1 1 calc R
C31 C 0.4193(11) 0.5197(14) 0.2925(2) 0.088(3) Uani 1 1 d .
H31 H 0.4455 0.4269 0.2763 0.105 Uiso 1 1 calc R
C38 C 0.4947(9) 0.2627(12) 0.3752(2) 0.082(3) Uani 1 1 d .
H38 H 0.5230 0.1430 0.3827 0.099 Uiso 1 1 calc R
C33 C 0.3331(10) 0.8327(12) 0.30502(19) 0.080(2) Uani 1 1 d .
H33 H 0.2966 0.9502 0.2972 0.096 Uiso 1 1 calc R
C32 C 0.3718(11) 0.6936(14) 0.2807(2) 0.094(3) Uani 1 1 d .
H32 H 0.3653 0.7186 0.2567 0.113 Uiso 1 1 calc R

loop_
_atom_site_aniso_label
_atom_site_aniso_U_11
_atom_site_aniso_U_22
_atom_site_aniso_U_33
_atom_site_aniso_U_23
_atom_site_aniso_U_13
_atom_site_aniso_U_12
C28 0.062(3) 0.056(5) 0.058(4) 0.004(4) 0.014(3) -0.001(3)
C20 0.058(3) 0.047(5) 0.071(4) 0.012(4) 0.005(3) 0.005(3)
C21 0.075(4) 0.054(6) 0.075(4) 0.020(4) -0.002(3) 0.009(3)
C25 0.065(3) 0.047(5) 0.074(4) 0.016(4) 0.012(3) 0.004(3)
C30 0.074(4) 0.062(6) 0.063(4) 0.011(4) 0.020(3) -0.011(3)
C5 0.064(3) 0.047(5) 0.074(4) 0.000(4) -0.002(3) 0.001(3)
C12 0.075(4) 0.067(6) 0.067(4) 0.029(4) 0.022(3) 0.025(3)
C27 0.069(3) 0.059(6) 0.067(4) 0.002(4) 0.017(3) -0.006(3)
C11 0.064(3) 0.080(6) 0.066(4) 0.028(4) 0.013(3) 0.017(3)
C4 0.077(4) 0.060(6) 0.068(4) 0.009(4) 0.002(3) 0.007(3)
C24 0.075(4) 0.068(6) 0.073(4) 0.016(4) 0.010(3) 0.005(3)
C13 0.070(4) 0.063(6) 0.069(4) 0.015(4) 0.020(3) 0.014(3)
C19 0.079(4) 0.060(6) 0.078(4) 0.006(5) 0.013(3) 0.005(3)
C10 0.074(4) 0.047(5) 0.068(4) 0.014(4) 0.019(3) 0.008(3)
C26 0.067(3) 0.054(5) 0.065(4) 0.010(4) 0.013(3) -0.001(3)
C22 0.080(4) 0.070(7) 0.093(5) 0.006(5) -0.010(4) 0.003(4)
C23 0.068(4) 0.069(6) 0.092(5) 0.024(5) 0.004(3) 0.007(3)
C15 0.068(4) 0.080(6) 0.065(4) 0.007(4) 0.012(3) 0.021(3)
C14 0.083(4) 0.056(5) 0.060(4) 0.007(4) 0.020(3) 0.013(3)
C29 0.081(4) 0.071(6) 0.064(4) 0.002(4) 0.018(3) -0.003(4)
C6 0.085(4) 0.053(6) 0.070(4) 0.005(4) 0.001(3) -0.006(3)
C9 0.080(4) 0.064(6) 0.086(5) 0.012(5) 0.022(4) 0.013(4)
C7 0.076(4) 0.052(6) 0.109(6) 0.023(5) -0.021(4) 0.008(3)
C18 0.082(5) 0.076(7) 0.084(5) 0.016(5) 0.018(4) -0.001(4)
C16 0.102(5) 0.079(7) 0.066(4) 0.003(5) -0.020(4) -0.001(4)
C3 0.100(5) 0.085(7) 0.058(4) 0.001(5) 0.013(4) 0.001(4)
C8 0.072(4) 0.078(7) 0.110(6) 0.005(6) 0.012(4) 0.018(4)
C17 0.091(5) 0.093(7) 0.065(4) 0.009(5) 0.009(4) 0.008(4)
C2 0.120(6) 0.089(7) 0.063(4) -0.004(5) 0.003(4) -0.008(5)
C1 0.102(5) 0.082(7) 0.077(5) 0.014(5) -0.020(4) 0.002(4)
C58 0.071(4) 0.049(5) 0.060(4) 0.016(4) 0.016(3) 0.011(3)
C52 0.059(3) 0.044(5) 0.065(4) 0.023(4) 0.008(3) 0.006(3)
C57 0.077(4) 0.044(5) 0.075(4) 0.014(4) 0.017(3) 0.001(3)
C50 0.065(4) 0.066(6) 0.077(4) 0.012(5) 0.015(3) 0.012(3)
C51 0.053(3) 0.053(6) 0.076(4) 0.013(4) 0.009(3) 0.007(3)
C56 0.062(3) 0.057(6) 0.075(4) 0.015(4) 0.005(3) 0.009(3)
C46 0.069(4) 0.075(7) 0.063(4) 0.010(4) 0.008(3) -0.003(3)
C54 0.082(4) 0.050(6) 0.095(5) 0.004(5) 0.025(4) -0.008(4)
C47 0.086(5) 0.081(7) 0.073(4) 0.029(5) 0.011(4) 0.002(4)
C60 0.076(4) 0.049(5) 0.066(4) 0.013(4) 0.017(3) -0.002(3)
C55 0.069(4) 0.065(6) 0.081(5) -0.002(5) 0.003(3) 0.000(3)
C59 0.077(4) 0.052(6) 0.066(4) 0.021(4) 0.016(3) 0.008(3)
C53 0.075(4) 0.059(6) 0.075(4) 0.022(4) 0.011(3) 0.007(4)
C49 0.078(4) 0.086(8) 0.063(4) 0.010(5) -0.003(3) 0.010(4)
C48 0.085(5) 0.108(9) 0.065(4) 0.013(6) 0.003(4) 0.019(5)
C43 0.059(3) 0.059(5) 0.059(3) 0.027(4) 0.016(3) 0.016(3)
C40 0.062(3) 0.052(6) 0.069(4) 0.015(5) 0.020(3) 0.011(3)
C36 0.059(3) 0.065(7) 0.081(5) -0.001(5) 0.014(3) -0.003(3)
C35 0.053(3) 0.053(6) 0.071(4) 0.005(5) 0.015(3) 0.005(3)
C42 0.063(3) 0.057(6) 0.076(4) 0.027(4) 0.019(3) 0.018(3)
C34 0.076(4) 0.080(7) 0.059(4) 0.007(5) -0.007(3) 0.011(4)
C45 0.070(4) 0.061(6) 0.084(4) 0.022(5) 0.006(3) 0.019(3)
C41 0.069(4) 0.064(6) 0.072(4) 0.023(4) 0.012(3) 0.018(3)
C39 0.075(4) 0.052(6) 0.083(5) 0.030(5) 0.010(3) 0.007(3)
C37 0.078(4) 0.069(7) 0.092(5) 0.001(6) 0.016(4) 0.003(4)
C44 0.074(4) 0.049(5) 0.084(4) 0.019(5) 0.007(3) 0.027(3)
C31 0.098(5) 0.087(8) 0.079(5) -0.013(6) 0.015(4) -0.008(5)
C38 0.080(4) 0.047(6) 0.118(7) 0.002(6) 0.021(5) 0.004(4)
C33 0.091(5) 0.078(7) 0.069(4) 0.015(5) -0.005(4) 0.000(4)
C32 0.097(5) 0.117(9) 0.067(5) -0.008(6) 0.007(4) -0.006(5)

loop_
_atom_type_symbol
_atom_type_description
_atom_type_scat_dispersion_real
_atom_type_scat_dispersion_imag
_atom_type_scat_source
C C 0.0181 0.0091 'International Tables Vol C Tables 4.2.6.8 and 6.1.1.4'
H H 0.0000 0.0000 'International Tables Vol C Tables 4.2.6.8 and 6.1.1.4'

loop_
_geom_angle_atom_site_label_1
_geom_angle_atom_site_label_2
_geom_angle_atom_site_label_3
_geom_angle
_geom_angle_site_symmetry_1
_geom_angle_site_symmetry_3
C28 C30 H30 119.4 . .
C28 C30 C29 121.3(5) . 2_665
C28 C27 H27 117.0 . .
C28 C29 C30 121.4(6) . 2_665
C28 C29 H29 119.3 . .
C20 C25 C26 118.4(5) . .
C20 C19 H19 118.9 . .
C21 C20 C25 117.0(6) . .
C21 C22 H22 119.8 . .
C21 C16 H16 119.0 . .
C25 C24 H24 118.9 . .
C25 C24 C23 122.3(6) . .
C25 C26 H26 118.4 . .
C30 C28 C27 119.2(6) . .
C30 C29 H29 119.3 2_665 .
C5 C4 H4 119.0 . .
C5 C10 C11 120.2(5) . .
C5 C6 C7 119.6(6) . .
C5 C6 C1 119.5(6) . .
C12 C11 H11 118.4 . .
C12 C11 C10 123.2(6) . .
C27 C26 C25 123.2(6) . .
C27 C26 H26 118.4 . .
C11 C12 H12 117.3 . .
C11 C12 C13 125.4(6) . .
C4 C5 C10 123.7(6) . .
C4 C3 H3 119.9 . .
C4 C3 C2 120.2(7) . .
C24 C25 C20 120.1(6) . .
C24 C25 C26 121.5(6) . .
C24 C23 H23 120.0 . .
C13 C12 H12 117.3 . .
C13 C15 H15 119.8 . .
C13 C15 C14 120.4(6) . 2_575
C13 C14 C15 121.7(6) . 2_575
C13 C14 H14 119.2 . .
C19 C20 C21 117.2(6) . .
C19 C20 C25 125.5(6) . .
C19 C18 H18 119.7 . .
C19 C18 C17 120.5(7) . .
C10 C11 H11 118.4 . .
C10 C9 H9 119.2 . .
C10 C9 C8 121.5(7) . .
C26 C27 C28 126.0(6) . .
C26 C27 H27 117.0 . .
C22 C21 C20 119.8(6) . .
C22 C21 C16 122.3(7) . .
C22 C23 C24 120.1(7) . .
C22 C23 H23 120.0 . .
C23 C24 H24 118.9 . .
C23 C22 C21 120.3(7) . .
C23 C22 H22 119.8 . .
C15 C13 C12 117.5(5) . .
C15 C14 H14 119.2 2_575 .
C14 C13 C12 124.6(6) . .
C14 C13 C15 117.9(7) . .
C14 C15 H15 119.8 2_575 .
C29 C28 C30 117.3(6) . .
C29 C28 C27 123.4(6) . .
C29 C30 H30 119.4 2_665 .
C6 C5 C4 117.3(6) . .
C6 C5 C10 119.0(6) . .
C6 C7 H7 119.6 . .
C6 C1 H1 120.0 . .
C9 C10 C5 119.1(7) . .
C9 C10 C11 120.6(6) . .
C9 C8 H8 120.1 . .
C7 C8 C9 119.8(6) . .
C7 C8 H8 120.1 . .
C18 C19 C20 122.3(7) . .
C18 C19 H19 118.9 . .
C18 C17 H17 119.9 . .
C16 C21 C20 117.8(6) . .
C16 C17 C18 120.3(7) . .
C16 C17 H17 119.9 . .
C3 C4 C5 122.0(7) . .
C3 C4 H4 119.0 . .
C3 C2 H2 119.5 . .
C8 C9 H9 119.2 . .
C8 C7 C6 120.8(7) . .
C8 C7 H7 119.6 . .
C17 C18 H18 119.7 . .
C17 C16 C21 121.9(7) . .
C17 C16 H16 119.0 . .
C2 C3 H3 119.9 . .
C2 C1 C6 120.0(8) . .
C2 C1 H1 120.0 . .
C1 C6 C7 120.8(8) . .
C1 C2 C3 120.9(7) . .
C1 C2 H2 119.5 . .
C58 C57 H57 115.8 . .
C58 C60 H60 118.2 . .
C58 C59 H59 119.1 . .
C52 C51 C50 117.8(7) . .
C52 C56 H56 117.2 . .
C52 C53 C54 122.9(7) . .
C52 C53 H53 118.5 . .
C57 C56 C52 125.7(6) . .
C57 C56 H56 117.2 . .
C50 C55 H55 118.5 . .
C50 C49 H49 118.8 . .
C51 C52 C56 120.1(7) . .
C51 C46 H46 118.7 . .
C56 C57 C58 128.3(7) . .
C56 C57 H57 115.8 . .
C46 C51 C52 123.9(7) . .
C46 C51 C50 118.3(7) . .
C46 C47 H47 120.5 . .
C46 C47 C48 119.1(8) . .
C54 C55 C50 122.9(7) . .
C54 C55 H55 118.5 . .
C54 C53 H53 118.5 . .
C47 C46 C51 122.6(8) . .
C47 C46 H46 118.7 . .
C47 C48 H48 119.8 . .
C60 C58 C57 120.6(7) . .
C60 C58 C59 114.5(6) . .
C60 C59 C58 121.8(6) 2_766 .
C60 C59 H59 119.1 2_766 .
C55 C50 C51 119.9(7) . .
C55 C50 C49 123.1(8) . .
C55 C54 H54 121.2 . .
C55 C54 C53 117.5(8) . .
C59 C58 C57 124.7(6) . .
C59 C60 C58 123.7(7) 2_766 .
C59 C60 H60 118.2 2_766 .
C53 C52 C51 118.9(7) . .
C53 C52 C56 121.0(6) . .
C53 C54 H54 121.2 . .
C49 C50 C51 117.0(8) . .
C49 C48 C47 120.4(7) . .
C49 C48 H48 119.8 . .
C48 C47 H47 120.5 . .
C48 C49 C50 122.5(8) . .
C48 C49 H49 118.8 . .
C43 C42 H42 116.5 . .
C43 C45 H45 119.6 . .
C43 C44 H44 119.6 . .
C40 C35 C36 119.7(7) . .
C40 C41 H41 117.6 . .
C40 C39 H39 118.9 . .
C36 C37 H37 119.0 . .
C36 C31 H31 119.6 . .
C35 C40 C41 120.6(7) . .
C35 C34 H34 119.2 . .
C42 C41 C40 124.7(6) . .
C42 C41 H41 117.6 . .
C34 C35 C40 123.0(6) . .
C34 C35 C36 117.3(7) . .
C34 C33 H33 119.9 . .
C34 C33 C32 120.3(8) . .
C45 C43 C42 124.5(7) . .
C45 C43 C44 118.5(7) . .
C45 C44 C43 120.7(6) 2_676 .
C45 C44 H44 119.6 2_676 .
C41 C42 C43 127.1(6) . .
C41 C42 H42 116.5 . .
C39 C40 C35 118.4(6) . .
C39 C40 C41 120.8(7) . .
C39 C38 H38 120.3 . .
C37 C36 C35 118.3(7) . .
C37 C38 C39 119.3(9) . .
C37 C38 H38 120.3 . .
C44 C43 C42 116.9(6) . .
C44 C45 C43 120.7(7) 2_676 .
C44 C45 H45 119.6 2_676 .
C31 C36 C35 120.3(8) . .
C31 C36 C37 121.2(7) . .
C31 C32 C33 119.5(8) . .
C31 C32 H32 120.3 . .
C38 C39 C40 122.2(7) . .
C38 C39 H39 118.9 . .
C38 C37 C36 122.0(8) . .
C38 C37 H37 119.0 . .
C33 C34 C35 121.6(7) . .
C33 C34 H34 119.2 . .
C33 C32 H32 120.3 . .
C32 C31 C36 120.9(8) . .
C32 C31 H31 119.6 . .
C32 C33 H33 119.9 . .

loop_
_geom_bond_atom_site_label_1
_geom_bond_atom_site_label_2
_geom_bond_distance
_geom_bond_site_symmetry_2
C28 C30 1.386(8) .
C28 C27 1.482(8) .
C28 C29 1.378(8) .
C20 C21 1.437(8) .
C20 C25 1.445(8) .
C20 C19 1.390(8) .
C21 C22 1.419(9) .
C21 C16 1.430(9) .
C25 C24 1.356(8) .
C25 C26 1.484(8) .
C30 H30 0.9300 .
C30 C29 1.389(9) 2_665
C5 C4 1.422(8) .
C5 C10 1.434(8) .
C5 C6 1.406(9) .
C12 H12 0.9300 .
C12 C11 1.322(8) .
C12 C13 1.484(9) .
C27 H27 0.9300 .
C27 C26 1.319(9) .
C11 H11 0.9300 .
C11 C10 1.479(9) .
C4 H4 0.9300 .
C4 C3 1.349(8) .
C24 H24 0.9300 .
C24 C23 1.391(9) .
C13 C15 1.385(7) .
C13 C14 1.373(9) .
C19 H19 0.9300 .
C19 C18 1.367(9) .
C10 C9 1.374(8) .
C26 H26 0.9300 .
C22 H22 0.9300 .
C22 C23 1.370(9) .
C23 H23 0.9300 .
C15 H15 0.9300 .
C15 C14 1.388(9) 2_575
C14 C15 1.388(9) 2_575
C14 H14 0.9300 .
C29 C30 1.389(9) 2_665
C29 H29 0.9300 .
C6 C7 1.428(9) .
C6 C1 1.428(9) .
C9 H9 0.9300 .
C9 C8 1.420(10) .
C7 H7 0.9300 .
C7 C8 1.349(9) .
C18 H18 0.9300 .
C18 C17 1.376(9) .
C16 H16 0.9300 .
C16 C17 1.328(9) .
C3 H3 0.9300 .
C3 C2 1.389(10) .
C8 H8 0.9300 .
C17 H17 0.9300 .
C2 H2 0.9300 .
C2 C1 1.353(10) .
C1 H1 0.9300 .
C58 C57 1.442(8) .
C58 C60 1.394(8) .
C58 C59 1.402(9) .
C52 C51 1.421(9) .
C52 C56 1.469(8) .
C52 C53 1.362(9) .
C57 H57 0.9300 .
C57 C56 1.343(7) .
C50 C51 1.431(9) .
C50 C55 1.371(11) .
C50 C49 1.429(9) .
C51 C46 1.397(10) .
C56 H56 0.9300 .
C46 H46 0.9300 .
C46 C47 1.355(9) .
C54 H54 0.9300 .
C54 C55 1.347(10) .
C54 C53 1.414(9) .
C47 H47 0.9300 .
C47 C48 1.412(10) .
C60 H60 0.9300 .
C60 C59 1.356(8) 2_766
C55 H55 0.9300 .
C59 C60 1.356(8) 2_766
C59 H59 0.9300 .
C53 H53 0.9300 .
C49 H49 0.9300 .
C49 C48 1.325(11) .
C48 H48 0.9300 .
C43 C42 1.470(9) .
C43 C45 1.389(9) .
C43 C44 1.391(8) .
C40 C35 1.409(9) .
C40 C41 1.472(9) .
C40 C39 1.386(10) .
C36 C35 1.417(8) .
C36 C37 1.407(13) .
C36 C31 1.391(11) .
C35 C34 1.396(11) .
C42 H42 0.9300 .
C42 C41 1.357(9) .
C34 H34 0.9300 .
C34 C33 1.376(9) .
C45 H45 0.9300 .
C45 C44 1.386(8) 2_676
C41 H41 0.9300 .
C39 H39 0.9300 .
C39 C38 1.382(9) .
C37 H37 0.9300 .
C37 C38 1.348(11) .
C44 C45 1.386(8) 2_676
C44 H44 0.9300 .
C31 H31 0.9300 .
C31 C32 1.369(12) .
C38 H38 0.9300 .
C33 H33 0.9300 .
C33 C32 1.394(9) .
C32 H32 0.9300 .

loop_
_geom_torsion_atom_site_label_1
_geom_torsion_atom_site_label_2
_geom_torsion_atom_site_label_3
_geom_torsion_atom_site_label_4
_geom_torsion
_geom_torsion_site_symmetry_4
C28 C27 C26 C25 180.0(5) .
C20 C21 C22 C23 1.8(12) .
C20 C21 C16 C17 0.3(13) .
C20 C25 C24 C23 -5.7(12) .
C20 C25 C26 C27 150.9(7) .
C20 C19 C18 C17 1.1(13) .
C21 C20 C25 C24 6.9(11) .
C21 C20 C25 C26 -174.5(6) .
C21 C20 C19 C18 -1.3(12) .
C21 C22 C23 C24 -0.3(13) .
C21 C16 C17 C18 -0.5(14) .
C25 C20 C21 C22 -5.0(11) .
C25 C20 C21 C16 175.2(7) .
C25 C20 C19 C18 -175.4(8) .
C25 C24 C23 C22 2.3(13) .
C30 C28 C27 C26 -166.9(7) .
C30 C28 C29 C30 0.8(12) 2_665
C5 C4 C3 C2 0.4(13) .
C5 C10 C9 C8 2.3(12) .
C5 C6 C7 C8 1.6(13) .
C5 C6 C1 C2 -3.9(13) .
C12 C11 C10 C5 -146.6(7) .
C12 C11 C10 C9 31.0(11) .
C12 C13 C15 C14 -179.4(7) 2_575
C12 C13 C14 C15 179.4(7) 2_575
C27 C28 C30 C29 178.4(6) 2_665
C27 C28 C29 C30 -178.4(6) 2_665
C11 C12 C13 C15 173.3(7) .
C11 C12 C13 C14 -5.8(12) .
C11 C10 C9 C8 -175.3(7) .
C4 C5 C10 C11 -5.0(11) .
C4 C5 C10 C9 177.3(7) .
C4 C5 C6 C7 -179.2(7) .
C4 C5 C6 C1 3.1(11) .
C4 C3 C2 C1 -1.2(14) .
C24 C25 C26 C27 -30.6(11) .
C13 C12 C11 C10 178.6(7) .
C19 C20 C21 C22 -179.6(7) .
C19 C20 C21 C16 0.6(11) .
C19 C20 C25 C24 -179.0(7) .
C19 C20 C25 C26 -0.4(11) .
C19 C18 C17 C16 -0.1(14) .
C10 C5 C4 C3 178.4(7) .
C10 C5 C6 C7 0.9(11) .
C10 C5 C6 C1 -176.8(7) .
C10 C9 C8 C7 0.2(13) .
C26 C25 C24 C23 175.8(7) .
C22 C21 C16 C17 -179.5(8) .
C15 C13 C14 C15 0.3(12) 2_575
C14 C13 C15 C14 -0.3(12) 2_575
C29 C28 C30 C29 -0.8(12) 2_665
C29 C28 C27 C26 12.3(11) .
C6 C5 C4 C3 -1.4(12) .
C6 C5 C10 C11 174.9(7) .
C6 C5 C10 C9 -2.8(11) .
C6 C7 C8 C9 -2.2(13) .
C7 C6 C1 C2 178.4(8) .
C16 C21 C22 C23 -178.4(8) .
C3 C2 C1 C6 2.9(14) .
C1 C6 C7 C8 179.3(8) .
C58 C57 C56 C52 179.7(6) .
C52 C51 C46 C47 -177.1(6) .
C57 C58 C60 C59 178.4(6) 2_766
C57 C58 C59 C60 -178.2(6) 2_766
C50 C51 C46 C47 -0.3(10) .
C50 C49 C48 C47 0.6(11) .
C51 C52 C56 C57 149.2(7) .
C51 C52 C53 C54 -2.6(9) .
C51 C50 C55 C54 2.5(10) .
C51 C50 C49 C48 1.6(10) .
C51 C46 C47 C48 2.5(10) .
C56 C52 C51 C50 -174.2(5) .
C56 C52 C51 C46 2.7(9) .
C56 C52 C53 C54 175.7(6) .
C46 C47 C48 C49 -2.6(11) .
C60 C58 C57 C56 -166.6(7) .
C60 C58 C59 C60 -2.4(11) 2_766
C55 C50 C51 C52 -4.0(9) .
C55 C50 C51 C46 178.9(5) .
C55 C50 C49 C48 -179.1(7) .
C55 C54 C53 C52 0.9(10) .
C59 C58 C57 C56 9.0(11) .
C59 C58 C60 C59 2.4(11) 2_766
C53 C52 C51 C50 4.1(8) .
C53 C52 C51 C46 -179.0(6) .
C53 C52 C56 C57 -29.1(10) .
C53 C54 C55 C50 -0.8(10) .
C49 C50 C51 C52 175.4(5) .
C49 C50 C51 C46 -1.7(8) .
C49 C50 C55 C54 -176.9(7) .
C43 C42 C41 C40 179.3(5) .
C40 C35 C34 C33 178.5(6) .
C40 C39 C38 C37 1.5(10) .
C36 C35 C34 C33 -2.0(10) .
C36 C37 C38 C39 -3.0(11) .
C36 C31 C32 C33 0.2(12) .
C35 C40 C41 C42 -145.1(7) .
C35 C40 C39 C38 0.6(9) .
C35 C36 C37 C38 2.4(10) .
C35 C36 C31 C32 -3.5(11) .
C35 C34 C33 C32 -1.3(11) .
C42 C43 C45 C44 178.9(5) 2_676
C42 C43 C44 C45 -179.0(5) 2_676
C34 C33 C32 C31 2.2(11) .
C45 C43 C42 C41 -6.2(10) .
C45 C43 C44 C45 -0.1(11) 2_676
C41 C40 C35 C36 174.4(5) .
C41 C40 C35 C34 -6.1(9) .
C41 C40 C39 C38 -175.0(6) .
C39 C40 C35 C36 -1.1(9) .
C39 C40 C35 C34 178.4(6) .
C39 C40 C41 C42 30.3(9) .
C37 C36 C35 C40 -0.3(9) .
C37 C36 C35 C34 -179.9(6) .
C37 C36 C31 C32 -179.2(7) .
C44 C43 C42 C41 172.7(7) .
C44 C43 C45 C44 0.1(11) 2_676
C31 C36 C35 C40 -176.1(6) .
C31 C36 C35 C34 4.3(9) .
C31 C36 C37 C38 178.2(7) .
